data_2205294
loop_
_publ_author_name
'Maust, Mathew T.'
'Norris, Peter'
'Zeller, Matthias'

_publ_section_title
;Methyl
 4-<i>O</i>-benzyl-6-deoxy-2,3-<i>O</i>-isopropylidene-\a-<small>L</small>-talopyranoside
;
_journal_issue 3
_journal_name_full 'Acta Crystallographica Section E'
_journal_page_first o643
_journal_page_last o644
_journal_paper_doi 10.1107/S1600536805003600
_journal_volume 61
_journal_year 2005
_chemical_formula_iupac 'C17 H24 O5'
_chemical_formula_moiety 'C17 H24 O5'
_chemical_formula_sum 'C17 H24 O5'
_chemical_formula_weight 308.36
_chemical_name_systematic
;
Methyl 4-O-benzyl-6-deoxy-2,3-O-isopropylidene-\a-L-talopyranoside
;
_space_group_IT_number 19
_symmetry_cell_setting orthorhombic
_symmetry_space_group_name_Hall 'P 2ac 2ab'
_symmetry_space_group_name_H-M 'P 21 21 21'
_atom_sites_solution_hydrogens difmap
_atom_sites_solution_primary direct
_atom_sites_solution_secondary difmap
_audit_creation_method SHELXL-97
_cell_angle_alpha 90.00
_cell_angle_beta 90.00
_cell_angle_gamma 90.00
_cell_formula_units_Z 4
_cell_length_a 9.2495(9)
_cell_length_b 10.0013(10)
_cell_length_c 17.2359(16)
_cell_measurement_reflns_used 7526
_cell_measurement_temperature 100(2)
_cell_measurement_theta_max 30.51
_cell_measurement_theta_min 2.35
_cell_volume 1594.4(3)
_computing_cell_refinement 'SAINT-Plus (Bruker, 2003)'
_computing_data_collection 'SMART (Bruker, 2002)'
_computing_data_reduction SAINT-Plus
_computing_molecular_graphics SHELXTL
_computing_publication_material SHELXTL
_computing_structure_refinement SHELXTL
_computing_structure_solution 'SHELXTL (Bruker, 2000)'
_diffrn_ambient_temperature 100(2)
_diffrn_measured_fraction_theta_full 0.998
_diffrn_measured_fraction_theta_max 0.998
_diffrn_measurement_device_type 'Bruker SMART APEX CCD'
_diffrn_measurement_method '\f and \w'
_diffrn_radiation_monochromator graphite
_diffrn_radiation_source 'fine-focus sealed tube'
_diffrn_radiation_type MoK\a
_diffrn_radiation_wavelength 0.71073
_diffrn_reflns_av_R_equivalents 0.0253
_diffrn_reflns_av_sigmaI/netI 0.0149
_diffrn_reflns_limit_h_max 13
_diffrn_reflns_limit_h_min -13
_diffrn_reflns_limit_k_max 14
_diffrn_reflns_limit_k_min -14
_diffrn_reflns_limit_l_max 24
_diffrn_reflns_limit_l_min -24
_diffrn_reflns_number 19051
_diffrn_reflns_theta_full 30.51
_diffrn_reflns_theta_max 30.51
_diffrn_reflns_theta_min 2.35
_diffrn_standards_decay_% 0
_diffrn_standards_number 0
_exptl_absorpt_coefficient_mu 0.094
_exptl_absorpt_correction_T_max 0.96
_exptl_absorpt_correction_T_min 0.75805
_exptl_absorpt_correction_type multi-scan
_exptl_absorpt_process_details '(SADABS in SAINT-Plus; Bruker, 2003)'
_exptl_crystal_colour colourless
_exptl_crystal_density_diffrn 1.285
_exptl_crystal_density_method 'not measured'
_exptl_crystal_description block
_exptl_crystal_F_000 664
_exptl_crystal_size_max 0.50
_exptl_crystal_size_mid 0.50
_exptl_crystal_size_min 0.38
_refine_diff_density_max 0.402
_refine_diff_density_min -0.180
_refine_ls_extinction_method none
_refine_ls_goodness_of_fit_ref 1.150
_refine_ls_hydrogen_treatment refall
_refine_ls_matrix_type full
_refine_ls_number_parameters 295
_refine_ls_number_reflns 2759
_refine_ls_number_restraints 0
_refine_ls_restrained_S_all 1.150
_refine_ls_R_factor_all 0.0398
_refine_ls_R_factor_gt 0.0390
_refine_ls_shift/su_max 0.000
_refine_ls_shift/su_mean 0.000
_refine_ls_structure_factor_coef Fsqd
_refine_ls_weighting_details 'calc w = 1/[\s^2^(Fo^2^)+(0.0669P)^2^+0.109P] where P = (Fo^2^+2Fc^2^)/3'
_refine_ls_weighting_scheme calc
_refine_ls_wR_factor_gt 0.0979
_refine_ls_wR_factor_ref 0.0987
_reflns_number_gt 2695
_reflns_number_total 2759
_reflns_threshold_expression I>2\s(I)
_cod_data_source_file kp6039.cif
_cod_data_source_block 2
_cod_database_code 2205294
_cod_database_fobs_code 2205294

loop_
_symmetry_equiv_pos_as_xyz
'x, y, z'
'-x+1/2, -y, z+1/2'
'-x, y+1/2, -z+1/2'
'x+1/2, -y+1/2, -z'

loop_
_atom_site_label
_atom_site_fract_x
_atom_site_fract_y
_atom_site_fract_z
_atom_site_U_iso_or_equiv
_atom_site_adp_type
_atom_site_calc_flag
_atom_site_occupancy
_atom_site_type_symbol
C1 0.93096(14) 0.56534(14) 0.18594(7) 0.0164(2) Uani d 1 C
H1 1.032(2) 0.5461(19) 0.1913(10) 0.012(4) Uiso d 1 H
C2 0.85629(15) 0.46113(13) 0.13561(7) 0.0163(2) Uani d 1 C
H2 0.840(2) 0.387(2) 0.1661(12) 0.020(5) Uiso d 1 H
C3 0.72031(14) 0.50821(14) 0.09296(7) 0.0167(2) Uani d 1 C
H3 0.636(2) 0.4863(19) 0.1231(11) 0.013(4) Uiso d 1 H
C4 0.71446(14) 0.65868(13) 0.07348(8) 0.0165(2) Uani d 1 C
H4 0.617(2) 0.680(2) 0.0710(11) 0.020(5) Uiso d 1 H
C5 0.78005(15) 0.73952(14) 0.13945(8) 0.0177(2) Uani d 1 C
H5 0.719(2) 0.725(2) 0.1879(11) 0.017(4) Uiso d 1 H
C6 0.7917(2) 0.88730(15) 0.12143(10) 0.0254(3) Uani d 1 C
H6A 0.856(3) 0.900(2) 0.0785(14) 0.035(6) Uiso d 1 H
H6B 0.698(3) 0.922(3) 0.1070(14) 0.036(6) Uiso d 1 H
H6C 0.834(3) 0.937(3) 0.1682(14) 0.034(6) Uiso d 1 H
C7 0.86169(15) 0.37007(14) 0.01403(8) 0.0176(2) Uani d 1 C
C8 0.84620(19) 0.21931(15) 0.02101(10) 0.0248(3) Uani d 1 C
H8A 0.809(3) 0.196(3) 0.0715(15) 0.039(7) Uiso d 1 H
H8B 0.774(3) 0.190(3) -0.0165(14) 0.036(6) Uiso d 1 H
H8C 0.931(3) 0.175(3) 0.0125(14) 0.035(6) Uiso d 1 H
C9 0.92574(17) 0.41203(16) -0.06311(8) 0.0230(3) Uani d 1 C
H9A 1.026(2) 0.370(2) -0.0654(13) 0.026(5) Uiso d 1 H
H9B 0.869(3) 0.378(2) -0.1069(12) 0.026(5) Uiso d 1 H
H9C 0.931(2) 0.508(2) -0.0652(11) 0.023(5) Uiso d 1 H
C10 0.69530(15) 0.70243(15) -0.06221(8) 0.0205(3) Uani d 1 C
H10A 0.671(3) 0.617(3) -0.0819(15) 0.038(7) Uiso d 1 H
H10B 0.606(3) 0.748(2) -0.0465(12) 0.026(5) Uiso d 1 H
C11 0.77248(15) 0.78216(14) -0.12325(8) 0.0178(2) Uani d 1 C
C12 0.79108(16) 0.91952(15) -0.11303(8) 0.0208(3) Uani d 1 C
H12 0.757(3) 0.960(2) -0.0671(14) 0.033(6) Uiso d 1 H
C13 0.85891(17) 0.99598(15) -0.16942(9) 0.0233(3) Uani d 1 C
H13 0.863(3) 1.083(3) -0.1652(14) 0.034(6) Uiso d 1 H
C14 0.91124(17) 0.93584(17) -0.23664(9) 0.0254(3) Uani d 1 C
H14 0.958(2) 0.989(2) -0.2748(12) 0.029(5) Uiso d 1 H
C15 0.89301(19) 0.79933(18) -0.24727(9) 0.0273(3) Uani d 1 C
H15 0.926(3) 0.755(2) -0.2934(14) 0.034(6) Uiso d 1 H
C16 0.82349(17) 0.72291(15) -0.19112(8) 0.0224(3) Uani d 1 C
H16 0.810(3) 0.628(2) -0.1997(13) 0.033(6) Uiso d 1 H
C17 0.92692(18) 0.65052(17) 0.31317(8) 0.0241(3) Uani d 1 C
H17A 0.889(3) 0.739(3) 0.3055(13) 0.034(6) Uiso d 1 H
H17B 0.899(3) 0.623(2) 0.3629(12) 0.026(5) Uiso d 1 H
H17C 1.030(3) 0.652(2) 0.3095(13) 0.030(6) Uiso d 1 H
O1 0.92521(11) 0.69475(10) 0.15453(5) 0.01669(19) Uani d 1 O
O2 0.78906(10) 0.69105(10) 0.00380(5) 0.01672(19) Uani d 1 O
O3 0.72008(10) 0.42778(11) 0.02443(6) 0.01883(19) Uani d 1 O
O4 0.95051(10) 0.42416(11) 0.07373(5) 0.0179(2) Uani d 1 O
O5 0.86410(12) 0.55858(11) 0.25965(6) 0.0200(2) Uani d 1 O

loop_
_atom_site_aniso_label
_atom_site_aniso_U_11
_atom_site_aniso_U_22
_atom_site_aniso_U_33
_atom_site_aniso_U_12
_atom_site_aniso_U_13
_atom_site_aniso_U_23
C1 0.0158(5) 0.0178(5) 0.0156(5) -0.0002(5) 0.0002(4) 0.0008(4)
C2 0.0171(5) 0.0162(5) 0.0154(5) -0.0005(4) 0.0010(4) 0.0002(4)
C3 0.0139(5) 0.0180(5) 0.0182(5) -0.0017(5) 0.0020(4) 0.0002(4)
C4 0.0115(5) 0.0187(5) 0.0194(5) 0.0018(4) 0.0017(4) 0.0009(5)
C5 0.0161(5) 0.0176(5) 0.0194(5) 0.0030(5) 0.0023(4) -0.0007(5)
C6 0.0313(7) 0.0167(6) 0.0282(7) 0.0047(5) 0.0008(6) -0.0016(5)
C7 0.0172(5) 0.0179(6) 0.0176(5) 0.0013(5) -0.0006(5) -0.0023(5)
C8 0.0304(7) 0.0164(6) 0.0276(7) 0.0013(5) -0.0021(6) -0.0028(5)
C9 0.0225(6) 0.0288(7) 0.0177(5) 0.0009(6) 0.0027(5) 0.0001(5)
C10 0.0180(6) 0.0226(6) 0.0211(6) -0.0040(5) -0.0057(5) 0.0045(5)
C11 0.0153(5) 0.0189(6) 0.0192(5) 0.0000(5) -0.0056(4) 0.0018(5)
C12 0.0192(6) 0.0191(6) 0.0242(6) 0.0003(5) -0.0032(5) -0.0016(5)
C13 0.0213(6) 0.0182(6) 0.0305(7) -0.0033(5) -0.0063(5) 0.0032(5)
C14 0.0223(6) 0.0303(7) 0.0236(6) -0.0055(6) -0.0047(5) 0.0071(6)
C15 0.0315(8) 0.0314(8) 0.0191(6) -0.0018(7) -0.0013(5) -0.0005(6)
C16 0.0266(7) 0.0189(6) 0.0219(6) -0.0007(5) -0.0046(5) -0.0003(5)
C17 0.0278(7) 0.0268(7) 0.0177(6) -0.0041(6) -0.0006(5) -0.0031(5)
O1 0.0156(4) 0.0161(4) 0.0184(4) -0.0010(3) 0.0008(3) 0.0018(3)
O2 0.0139(4) 0.0200(4) 0.0162(4) 0.0004(4) -0.0010(3) 0.0027(3)
O3 0.0155(4) 0.0198(4) 0.0212(4) 0.0000(4) -0.0009(4) -0.0031(4)
O4 0.0155(4) 0.0209(4) 0.0174(4) 0.0018(4) 0.0000(3) -0.0030(4)
O5 0.0238(5) 0.0217(5) 0.0145(4) -0.0051(4) 0.0012(4) 0.0003(4)

loop_
_atom_type_symbol
_atom_type_description
_atom_type_scat_dispersion_real
_atom_type_scat_dispersion_imag
_atom_type_scat_source
C C 0.0033 0.0016 'International Tables Vol C Tables 4.2.6.8 and 6.1.1.4'
H H 0.0000 0.0000 'International Tables Vol C Tables 4.2.6.8 and 6.1.1.4'
O O 0.0106 0.0060 'International Tables Vol C Tables 4.2.6.8 and 6.1.1.4'

loop_
_geom_angle_atom_site_label_1
_geom_angle_atom_site_label_2
_geom_angle_atom_site_label_3
_geom_angle
_geom_angle_publ_flag
O1 C1 O5 111.95(11) no
O1 C1 C2 113.23(10) no
O5 C1 C2 106.31(10) no
O1 C1 H1 105.0(12) no
O5 C1 H1 109.3(11) no
C2 C1 H1 111.2(11) no
O4 C2 C1 109.06(11) no
O4 C2 C3 102.87(10) no
C1 C2 C3 115.85(11) no
O4 C2 H2 108.5(13) no
C1 C2 H2 107.6(13) no
C3 C2 H2 112.7(14) no
O3 C3 C2 103.00(10) no
O3 C3 C4 111.65(11) no
C2 C3 C4 115.68(11) no
O3 C3 H3 108.5(11) no
C2 C3 H3 109.6(11) no
C4 C3 H3 108.2(12) no
O2 C4 C5 108.46(11) no
O2 C4 C3 112.88(10) no
C5 C4 C3 109.97(11) no
O2 C4 H4 112.4(12) no
C5 C4 H4 107.5(13) no
C3 C4 H4 105.5(13) no
O1 C5 C6 105.92(12) no
O1 C5 C4 109.98(10) no
C6 C5 C4 113.19(12) no
O1 C5 H5 108.8(11) no
C6 C5 H5 110.5(11) no
C4 C5 H5 108.4(11) no
C5 C6 H6A 109.6(15) no
C5 C6 H6B 109.6(16) no
H6A C6 H6B 108(2) no
C5 C6 H6C 109.9(14) no
H6A C6 H6C 107.5(19) no
H6B C6 H6C 112(2) no
O4 C7 O3 106.39(10) no
O4 C7 C9 107.67(11) no
O3 C7 C9 110.70(11) no
O4 C7 C8 111.98(12) no
O3 C7 C8 107.55(12) no
C9 C7 C8 112.42(12) no
C7 C8 H8A 109.9(16) no
C7 C8 H8B 107.8(15) no
H8A C8 H8B 106(2) no
C7 C8 H8C 112.5(16) no
H8A C8 H8C 110(2) no
H8B C8 H8C 110(2) no
C7 C9 H9A 105.9(12) no
C7 C9 H9B 111.7(13) no
H9A C9 H9B 108.0(18) no
C7 C9 H9C 109.1(12) no
H9A C9 H9C 111.7(19) no
H9B C9 H9C 110.4(18) no
O2 C10 C11 108.08(11) no
O2 C10 H10A 110.9(16) no
C11 C10 H10A 110.1(16) no
O2 C10 H10B 109.0(12) no
C11 C10 H10B 110.1(13) no
H10A C10 H10B 109(2) no
C16 C11 C12 118.86(13) no
C16 C11 C10 121.57(13) no
C12 C11 C10 119.55(13) no
C13 C12 C11 120.68(14) no
C13 C12 H12 119.9(15) no
C11 C12 H12 119.4(15) no
C12 C13 C14 120.15(14) no
C12 C13 H13 120.5(16) no
C14 C13 H13 119.1(16) no
C15 C14 C13 119.52(14) no
C15 C14 H14 121.1(14) no
C13 C14 H14 119.3(14) no
C14 C15 C16 120.32(15) no
C14 C15 H15 121.7(15) no
C16 C15 H15 117.9(15) no
C15 C16 C11 120.47(14) no
C15 C16 H16 119.5(14) no
C11 C16 H16 120.0(13) no
O5 C17 H17A 110.9(15) no
O5 C17 H17B 107.0(14) no
H17A C17 H17B 107(2) no
O5 C17 H17C 112.0(14) no
H17A C17 H17C 110(2) no
H17B C17 H17C 110(2) no
C1 O1 C5 113.07(10) no
C4 O2 C10 113.22(10) no
C3 O3 C7 109.06(10) no
C7 O4 C2 106.64(10) no
C1 O5 C17 111.84(11) no

loop_
_geom_bond_atom_site_label_1
_geom_bond_atom_site_label_2
_geom_bond_distance
_geom_bond_publ_flag
C1 O1 1.4039(16) no
C1 O5 1.4147(15) no
C1 C2 1.5217(19) no
C1 H1 0.962(18) no
C2 O4 1.4261(16) no
C2 C3 1.5309(19) no
C2 H2 0.92(2) no
C3 O3 1.4291(16) no
C3 C4 1.5429(19) no
C3 H3 0.962(19) no
C4 O2 1.4224(16) no
C4 C5 1.5214(19) no
C4 H4 0.93(2) no
C5 O1 1.4391(17) no
C5 C6 1.514(2) no
C5 H5 1.017(19) no
C6 H6A 0.96(2) no
C6 H6B 0.97(3) no
C6 H6C 1.03(3) no
C7 O4 1.4236(16) no
C7 O3 1.4426(16) no
C7 C9 1.5149(19) no
C7 C8 1.519(2) no
C8 H8A 0.97(3) no
C8 H8B 0.97(3) no
C8 H8C 0.91(3) no
C9 H9A 1.02(2) no
C9 H9B 0.98(2) no
C9 H9C 0.97(2) no
C10 O2 1.4352(16) no
C10 C11 1.5007(19) no
C10 H10A 0.95(3) no
C10 H10B 0.98(2) no
C11 C16 1.394(2) no
C11 C12 1.3957(19) no
C12 C13 1.387(2) no
C12 H12 0.95(2) no
C13 C14 1.392(2) no
C13 H13 0.87(3) no
C14 C15 1.388(2) no
C14 H14 0.95(2) no
C15 C16 1.391(2) no
C15 H15 0.96(2) no
C16 H16 0.96(2) no
C17 O5 1.4261(18) no
C17 H17A 0.96(3) no
C17 H17B 0.94(2) no
C17 H17C 0.95(2) no

loop_
_cod_related_entry_id
_cod_related_entry_database
_cod_related_entry_code
1 ChemSpider 21173588
